data_7158657
loop_
_publ_author_name
'Edmonds, Anthony K.'
'Oakes, Catherine S.'
'Hassell-Hart, Storm'
'Bruy\`ere, Didier'
'Tizzard, Graham J.'
'Coles, Simon J.'
'Felix, Robert'
'Maple, Hannah J.'
'Marsh, Graham P.'
'Spencer, John'

_publ_section_title
;
 Scale-up and optimization of the synthesis of dual CBP/BRD4 inhibitor
 ISOX-DUAL.
;
_journal_issue 19
_journal_name_full 'Organic &amp; biomolecular chemistry'
_journal_page_first 4021
_journal_page_last 4029
_journal_paper_doi 10.1039/d2ob00609j
_journal_volume 20
_journal_year 2022
_chemical_formula_moiety 'C17 H19 Cl N4 O3'
_chemical_formula_sum 'C17 H19 Cl N4 O3'
_chemical_formula_weight 362.81
_space_group_crystal_system orthorhombic
_space_group_IT_number 56
_space_group_name_Hall '-P 2ab 2ac'
_space_group_name_H-M_alt 'P c c n'
_atom_sites_solution_hydrogens mixed
_atom_sites_solution_primary dual
_audit_creation_date 2021-09-15
_audit_creation_method
;
Olex2 1.5
(compiled 2021.08.20 svn.r13c46975 for OlexSys, GUI svn.r6396)
;
_audit_update_record
;
2021-09-15 deposited with the CCDC.	2022-04-25 downloaded from the CCDC.
;
_cell_angle_alpha 90
_cell_angle_beta 90
_cell_angle_gamma 90
_cell_formula_units_Z 8
_cell_length_a 31.8053(5)
_cell_length_b 14.6164(3)
_cell_length_c 7.25740(10)
_cell_measurement_reflns_used 15414
_cell_measurement_temperature 100(2)
_cell_measurement_theta_max 30.6420
_cell_measurement_theta_min 2.3430
_cell_volume 3373.81(10)
_computing_cell_refinement 'CrysAlisPro 1.171.39.46b (Rigaku OD, 2018)'
_computing_data_collection 'CrysAlisPro 1.171.39.46b (Rigaku OD, 2018)'
_computing_data_reduction 'CrysAlisPro 1.171.39.46b (Rigaku OD, 2018)'
_computing_molecular_graphics 'Olex2 1.5 (Dolomanov et al., 2009)'
_computing_publication_material 'Olex2 1.5 (Dolomanov et al., 2009)'
_computing_structure_refinement 'SHELXL 2018/3 (Sheldrick, 2015)'
_computing_structure_solution 'SHELXT 2018/2 (Sheldrick, 2018)'
_diffrn_ambient_temperature 100(2)
_diffrn_detector 'hybrid pixel detector'
_diffrn_detector_area_resol_mean 10
_diffrn_detector_dtime 0.000
_diffrn_detector_type 'Rigaku, HyPix 6000'
_diffrn_measured_fraction_theta_full 1.000
_diffrn_measured_fraction_theta_max 0.997
_diffrn_measurement_details
;
List of Runs (angles in degrees, time in seconds):

  # Type    Start    End  Width  t~exp~   \w     \q     \k     \f   Frames
#--------------------------------------------------------------------------
  1  \w   -104.00  26.00   0.50   20.00    --  -14.80 -70.00 -60.00  260
  2  \w   -104.00  26.00   0.50   20.00    --  -14.80 -70.00  60.00  260
  3  \w    -55.00  75.00   0.50   20.00    --  -14.80  70.00 -90.00  260
  4  \w    -52.00  51.00   0.50   20.00    --  -14.80  57.00 150.00  206
;
_diffrn_measurement_device 'four-circle diffractometer'
_diffrn_measurement_device_details 'Rigaku, AFC12 \k goniometer'
_diffrn_measurement_device_type
'Rigaku FRE+ equipped with VHF Varimax confocal mirrors and an AFC12 goniometer and HyPix 6000 detector'
_diffrn_measurement_method 'profile data from \w-scans'
_diffrn_measurement_specimen_support 'MiTeGen MicroLoop'
_diffrn_orient_matrix_type 'CrysAlisPro convention (1999,Acta A55,543-557)'
_diffrn_orient_matrix_UB_11 -0.0006561000
_diffrn_orient_matrix_UB_12 -0.0484615000
_diffrn_orient_matrix_UB_13 -0.0048952000
_diffrn_orient_matrix_UB_21 0.0133263000
_diffrn_orient_matrix_UB_22 -0.0027979000
_diffrn_orient_matrix_UB_23 0.0781643000
_diffrn_orient_matrix_UB_31 -0.0178648000
_diffrn_orient_matrix_UB_32 -0.0002687000
_diffrn_orient_matrix_UB_33 0.0584448000
_diffrn_radiation_collimation 0.2
_diffrn_radiation_monochromator 'Confocal mirrors, VHF Varimax'
_diffrn_radiation_probe x-ray
_diffrn_radiation_type 'Mo K\a'
_diffrn_radiation_wavelength 0.71075
_diffrn_radiation_xray_symbol K-L~3~
_diffrn_reflns_av_R_equivalents 0.0372
_diffrn_reflns_av_unetI/netI 0.0226
_diffrn_reflns_Laue_measured_fraction_full 1.000
_diffrn_reflns_Laue_measured_fraction_max 0.997
_diffrn_reflns_limit_h_max 42
_diffrn_reflns_limit_h_min -42
_diffrn_reflns_limit_k_max 19
_diffrn_reflns_limit_k_min -19
_diffrn_reflns_limit_l_max 9
_diffrn_reflns_limit_l_min -9
_diffrn_reflns_number 39012
_diffrn_reflns_point_group_measured_fraction_full 1.000
_diffrn_reflns_point_group_measured_fraction_max 0.997
_diffrn_reflns_theta_full 25.242
_diffrn_reflns_theta_max 28.700
_diffrn_reflns_theta_min 1.533
_diffrn_source 'Rotating Anode'
_diffrn_source_current 55.0
_diffrn_source_power 2.475
_diffrn_source_target Mo
_diffrn_source_type 'Rigaku FRE+'
_diffrn_source_voltage 45.0
_exptl_absorpt_coefficient_mu 0.252
_exptl_absorpt_correction_T_max 1.00000
_exptl_absorpt_correction_T_min 0.82176
_exptl_absorpt_correction_type multi-scan
_exptl_absorpt_process_details
;
CrysAlisPro 1.171.39.46b (Rigaku Oxford Diffraction, 2018)
Empirical absorption correction using spherical harmonics,
 implemented in SCALE3 ABSPACK scaling algorithm.
;
_exptl_crystal_colour orange
_exptl_crystal_colour_primary orange
_exptl_crystal_density_diffrn 1.429
_exptl_crystal_description block
_exptl_crystal_F_000 1520
_exptl_crystal_recrystallization_method
'The material was recrystallised from a mixture of DCM and hexane  by slow evaporation'
_exptl_crystal_size_max 0.08
_exptl_crystal_size_mid 0.07
_exptl_crystal_size_min 0.07
_refine_diff_density_max 0.367
_refine_diff_density_min -0.200
_refine_diff_density_rms 0.047
_refine_ls_extinction_method none
_refine_ls_goodness_of_fit_ref 1.026
_refine_ls_hydrogen_treatment mixed
_refine_ls_matrix_type full
_refine_ls_number_parameters 229
_refine_ls_number_reflns 4341
_refine_ls_number_restraints 1
_refine_ls_restrained_S_all 1.025
_refine_ls_R_factor_all 0.0419
_refine_ls_R_factor_gt 0.0340
_refine_ls_shift/su_max 0.001
_refine_ls_shift/su_mean 0.000
_refine_ls_structure_factor_coef Fsqd
_refine_ls_weighting_details 'w=1/[\s^2^(Fo^2^)+(0.0445P)^2^+1.4654P] where P=(Fo^2^+2Fc^2^)/3'
_refine_ls_weighting_scheme calc
_refine_ls_wR_factor_gt 0.0860
_refine_ls_wR_factor_ref 0.0895
_reflns_Friedel_coverage 0.000
_reflns_number_gt 3726
_reflns_number_total 4341
_reflns_threshold_expression 'I > 2\s(I)'
_cod_data_source_file d2ob00609j2.cif
_cod_data_source_block 19
_cod_depositor_comments 'Adding full bibliography for 7158654--7158659.cif.'
_cod_database_code 7158657
_shelx_shelxl_version_number 2018/3
_chemical_oxdiff_formula 'C17 H19 Cl N4 O3'
_chemical_oxdiff_usercomment AKE-021
_shelx_space_group_comment
;
The symmetry employed for this shelxl refinement is uniquely defined
by the following loop, which should always be used as a source of
symmetry information in preference to the above space-group names.
They are only intended as comments.
;
_olex2_refinement_description
;
1. Fixed Uiso
 At 1.2 times of:
  All C(H) groups, All C(H,H) groups, All N(H) groups
2. Restrained distances
 N2-H2
 0.86 with sigma of 0.01
3.a Secondary CH2 refined with riding coordinates:
 C7(H7A,H7B), C8(H8A,H8B), C12(H12A,H12B), C11(H11A,H11B), C10(H10A,H10B),
 C9(H9A,H9B)
3.b Aromatic/amide H refined with riding coordinates:
 C3(H3), C6(H6), C5(H5), C14(H14), C15(H15), C17(H17)
;
_olex2_date_sample_data_collection 2018-06-13
_olex2_date_sample_submission 2018-05-16
_olex2_diffrn_ambient_temperature_device 'Oxford Cryosystems'
_olex2_exptl_crystal_mounting_method 'The crystal was mounted on a MITIGEN holder in perfluoroether oil'
_olex2_submission_original_sample_id AKE-021
_olex2_submission_special_instructions 'No special instructions were received'
_oxdiff_exptl_absorpt_empirical_details
;
Empirical correction (ABSPACK) includes:
- Absorption correction using spherical harmonics
- Frame scaling
;
_oxdiff_exptl_absorpt_empirical_full_max 2.769
_oxdiff_exptl_absorpt_empirical_full_min 0.434

loop_
_space_group_symop_operation_xyz
'x, y, z'
'-x+1/2, -y+1/2, z'
'-x, y+1/2, -z+1/2'
'x+1/2, -y, -z+1/2'
'-x, -y, -z'
'x-1/2, y-1/2, -z'
'x, -y-1/2, z-1/2'
'-x-1/2, y, z-1/2'

loop_
_atom_site_label
_atom_site_type_symbol
_atom_site_fract_x
_atom_site_fract_y
_atom_site_fract_z
_atom_site_U_iso_or_equiv
_atom_site_adp_type
_atom_site_occupancy
_atom_site_site_symmetry_order
_atom_site_calc_flag
_atom_site_refinement_flags_posn
_atom_site_refinement_flags_adp
_atom_site_refinement_flags_occupancy
_atom_site_disorder_assembly
_atom_site_disorder_group
Cl1 Cl 0.26675(2) 0.91206(2) 0.66691(5) 0.02913(10) Uani 1 1 d . . . . .
O2 O 0.52954(3) 0.94261(6) 0.34975(13) 0.02253(19) Uani 1 1 d . . . . .
O1 O 0.57563(3) 0.83610(6) 0.30517(13) 0.0231(2) Uani 1 1 d . . . . .
O3 O 0.71710(3) 0.62096(7) 0.51025(14) 0.0286(2) Uani 1 1 d . . . . .
N4 N 0.34847(3) 0.91993(7) 0.64228(13) 0.0168(2) Uani 1 1 d . . . . .
N1 N 0.53949(3) 0.86072(7) 0.34532(13) 0.01533(19) Uani 1 1 d . . . . .
N2 N 0.55418(3) 0.66217(7) 0.31434(14) 0.0151(2) Uani 1 1 d D . . . .
H2 H 0.5754(4) 0.6982(9) 0.304(2) 0.018 Uiso 1 1 d D U . . .
N3 N 0.63812(3) 0.60001(7) 0.32821(13) 0.0154(2) Uani 1 1 d . . . . .
C4 C 0.43602(3) 0.76506(7) 0.48258(14) 0.0126(2) Uani 1 1 d . . . . .
C3 C 0.46849(3) 0.82455(8) 0.44095(15) 0.0134(2) Uani 1 1 d . . . . .
H3 H 0.463866 0.887274 0.448224 0.016 Uiso 1 1 calc R U . . .
C2 C 0.50819(3) 0.79236(7) 0.38806(15) 0.0130(2) Uani 1 1 d . . . . .
C1 C 0.51716(3) 0.69745(7) 0.37198(15) 0.0129(2) Uani 1 1 d . . . . .
C6 C 0.48334(3) 0.63799(7) 0.41801(15) 0.0148(2) Uani 1 1 d . . . . .
H6 H 0.487462 0.575086 0.411324 0.018 Uiso 1 1 calc R U . . .
C5 C 0.44486(3) 0.67069(8) 0.47195(15) 0.0145(2) Uani 1 1 d . . . . .
H5 H 0.423851 0.629142 0.502606 0.017 Uiso 1 1 calc R U . . .
C13 C 0.39339(3) 0.79838(8) 0.53050(15) 0.0133(2) Uani 1 1 d . . . . .
C14 C 0.35758(3) 0.74409(8) 0.50202(16) 0.0171(2) Uani 1 1 d . . . . .
H14 H 0.360417 0.685150 0.455401 0.021 Uiso 1 1 calc R U . . .
C15 C 0.31808(4) 0.77803(9) 0.54312(17) 0.0201(2) Uani 1 1 d . . . . .
H15 H 0.294036 0.742907 0.525281 0.024 Uiso 1 1 calc R U . . .
C16 C 0.31567(3) 0.86624(9) 0.61181(16) 0.0179(2) Uani 1 1 d . . . . .
C17 C 0.38652(3) 0.88560(8) 0.60233(15) 0.0147(2) Uani 1 1 d . . . . .
H17 H 0.409859 0.922404 0.623972 0.018 Uiso 1 1 calc R U . . .
C7 C 0.56259(4) 0.56446(8) 0.30885(17) 0.0177(2) Uani 1 1 d . . . . .
H7A H 0.541604 0.533957 0.233809 0.021 Uiso 1 1 calc R U . . .
H7B H 0.561270 0.539224 0.432334 0.021 Uiso 1 1 calc R U . . .
C8 C 0.60613(3) 0.54897(8) 0.22769(16) 0.0176(2) Uani 1 1 d . . . . .
H8A H 0.612776 0.484239 0.231944 0.021 Uiso 1 1 calc R U . . .
H8B H 0.606221 0.567944 0.099614 0.021 Uiso 1 1 calc R U . . .
C12 C 0.64646(4) 0.55936(8) 0.50900(16) 0.0188(2) Uani 1 1 d . . . . .
H12A H 0.656735 0.497342 0.493591 0.023 Uiso 1 1 calc R U . . .
H12B H 0.620630 0.556905 0.579904 0.023 Uiso 1 1 calc R U . . .
C11 C 0.67877(4) 0.61572(9) 0.61081(18) 0.0232(3) Uani 1 1 d . . . . .
H11A H 0.667873 0.676929 0.630507 0.028 Uiso 1 1 calc R U . . .
H11B H 0.684076 0.588456 0.730427 0.028 Uiso 1 1 calc R U . . .
C10 C 0.70956(4) 0.66009(10) 0.33322(19) 0.0275(3) Uani 1 1 d . . . . .
H10A H 0.735756 0.662734 0.264989 0.033 Uiso 1 1 calc R U . . .
H10B H 0.699283 0.722133 0.348061 0.033 Uiso 1 1 calc R U . . .
C9 C 0.67773(4) 0.60477(9) 0.22525(18) 0.0217(3) Uani 1 1 d . . . . .
H9A H 0.672904 0.633164 0.106316 0.026 Uiso 1 1 calc R U . . .
H9B H 0.688467 0.543513 0.204513 0.026 Uiso 1 1 calc R U . . .

loop_
_atom_site_aniso_label
_atom_site_aniso_U_11
_atom_site_aniso_U_22
_atom_site_aniso_U_33
_atom_site_aniso_U_23
_atom_site_aniso_U_13
_atom_site_aniso_U_12
Cl1 0.01407(14) 0.03533(19) 0.03798(19) -0.01138(14) 0.00209(12) 0.00602(11)
O2 0.0191(4) 0.0106(4) 0.0378(5) 0.0024(4) 0.0017(4) -0.0008(3)
O1 0.0139(4) 0.0177(4) 0.0378(5) 0.0002(4) 0.0079(4) -0.0011(3)
O3 0.0171(4) 0.0361(5) 0.0325(5) 0.0064(4) -0.0060(4) -0.0016(4)
N4 0.0156(5) 0.0179(5) 0.0168(4) -0.0001(4) 0.0004(4) 0.0029(4)
N1 0.0141(4) 0.0132(5) 0.0187(5) 0.0009(4) 0.0001(4) -0.0016(3)
N2 0.0115(4) 0.0117(5) 0.0221(5) -0.0009(4) 0.0006(4) -0.0003(3)
N3 0.0123(4) 0.0174(5) 0.0166(5) -0.0004(4) 0.0008(3) 0.0011(3)
C4 0.0116(5) 0.0146(5) 0.0115(5) 0.0003(4) -0.0008(4) 0.0006(4)
C3 0.0150(5) 0.0115(5) 0.0138(5) -0.0002(4) -0.0011(4) 0.0005(4)
C2 0.0123(5) 0.0130(5) 0.0137(5) 0.0011(4) -0.0007(4) -0.0024(4)
C1 0.0129(5) 0.0135(5) 0.0124(5) -0.0001(4) -0.0017(4) 0.0001(4)
C6 0.0157(5) 0.0106(5) 0.0180(5) 0.0001(4) -0.0013(4) -0.0009(4)
C5 0.0139(5) 0.0139(5) 0.0158(5) 0.0011(4) -0.0007(4) -0.0032(4)
C13 0.0123(5) 0.0159(5) 0.0118(5) 0.0012(4) 0.0004(4) 0.0009(4)
C14 0.0166(5) 0.0171(5) 0.0176(5) -0.0042(4) 0.0005(4) -0.0008(4)
C15 0.0136(5) 0.0254(6) 0.0212(6) -0.0047(5) -0.0001(4) -0.0023(4)
C16 0.0132(5) 0.0248(6) 0.0157(5) -0.0011(5) 0.0008(4) 0.0039(4)
C17 0.0139(5) 0.0153(5) 0.0149(5) 0.0017(4) -0.0003(4) -0.0006(4)
C7 0.0145(5) 0.0125(5) 0.0260(6) -0.0033(5) -0.0008(4) 0.0009(4)
C8 0.0161(5) 0.0160(5) 0.0208(6) -0.0040(4) -0.0006(4) 0.0031(4)
C12 0.0202(6) 0.0183(6) 0.0179(5) 0.0020(4) 0.0009(4) -0.0014(4)
C11 0.0243(6) 0.0240(6) 0.0214(6) 0.0020(5) -0.0041(5) -0.0028(5)
C10 0.0169(6) 0.0346(7) 0.0312(7) 0.0075(6) 0.0026(5) -0.0046(5)
C9 0.0160(5) 0.0280(6) 0.0212(6) 0.0022(5) 0.0051(4) 0.0022(5)

loop_
_atom_type_symbol
_atom_type_description
_atom_type_scat_dispersion_real
_atom_type_scat_dispersion_imag
_atom_type_scat_source
C C 0.0033 0.0016 'International Tables Vol C Tables 4.2.6.8 and 6.1.1.4'
H H 0.0000 0.0000 'International Tables Vol C Tables 4.2.6.8 and 6.1.1.4'
N N 0.0061 0.0033 'International Tables Vol C Tables 4.2.6.8 and 6.1.1.4'
O O 0.0106 0.0060 'International Tables Vol C Tables 4.2.6.8 and 6.1.1.4'
Cl Cl 0.1484 0.1585 'International Tables Vol C Tables 4.2.6.8 and 6.1.1.4'

loop_
_geom_angle_atom_site_label_1
_geom_angle_atom_site_label_2
_geom_angle_atom_site_label_3
_geom_angle
_geom_angle_site_symmetry_1
_geom_angle_site_symmetry_3
_geom_angle_publ_flag
C11 O3 C10 109.85(9) . . ?
C16 N4 C17 116.93(10) . . ?
O2 N1 O1 121.60(9) . . ?
O2 N1 C2 119.13(9) . . ?
O1 N1 C2 119.27(9) . . ?
C1 N2 H2 118.5(10) . . ?
C1 N2 C7 122.93(10) . . ?
C7 N2 H2 117.1(10) . . ?
C8 N3 C12 111.54(9) . . ?
C8 N3 C9 111.66(9) . . ?
C12 N3 C9 108.67(9) . . ?
C3 C4 C5 116.99(10) . . ?
C3 C4 C13 121.85(10) . . ?
C5 C4 C13 121.12(10) . . ?
C4 C3 H3 119.3 . . ?
C4 C3 C2 121.44(10) . . ?
C2 C3 H3 119.3 . . ?
C3 C2 N1 116.60(10) . . ?
C3 C2 C1 122.09(10) . . ?
C1 C2 N1 121.29(10) . . ?
N2 C1 C2 124.94(10) . . ?
N2 C1 C6 119.88(10) . . ?
C2 C1 C6 115.17(10) . . ?
C1 C6 H6 119.0 . . ?
C5 C6 C1 121.94(10) . . ?
C5 C6 H6 119.0 . . ?
C4 C5 H5 118.8 . . ?
C6 C5 C4 122.33(10) . . ?
C6 C5 H5 118.8 . . ?
C14 C13 C4 121.48(10) . . ?
C17 C13 C4 122.10(10) . . ?
C17 C13 C14 116.41(10) . . ?
C13 C14 H14 119.9 . . ?
C15 C14 C13 120.17(11) . . ?
C15 C14 H14 119.9 . . ?
C14 C15 H15 121.2 . . ?
C14 C15 C16 117.50(11) . . ?
C16 C15 H15 121.2 . . ?
N4 C16 Cl1 115.97(9) . . ?
N4 C16 C15 124.64(11) . . ?
C15 C16 Cl1 119.38(9) . . ?
N4 C17 C13 124.32(10) . . ?
N4 C17 H17 117.8 . . ?
C13 C17 H17 117.8 . . ?
N2 C7 H7A 109.9 . . ?
N2 C7 H7B 109.9 . . ?
N2 C7 C8 108.92(9) . . ?
H7A C7 H7B 108.3 . . ?
C8 C7 H7A 109.9 . . ?
C8 C7 H7B 109.9 . . ?
N3 C8 C7 111.43(9) . . ?
N3 C8 H8A 109.3 . . ?
N3 C8 H8B 109.3 . . ?
C7 C8 H8A 109.3 . . ?
C7 C8 H8B 109.3 . . ?
H8A C8 H8B 108.0 . . ?
N3 C12 H12A 109.7 . . ?
N3 C12 H12B 109.7 . . ?
N3 C12 C11 109.89(10) . . ?
H12A C12 H12B 108.2 . . ?
C11 C12 H12A 109.7 . . ?
C11 C12 H12B 109.7 . . ?
O3 C11 C12 111.18(10) . . ?
O3 C11 H11A 109.4 . . ?
O3 C11 H11B 109.4 . . ?
C12 C11 H11A 109.4 . . ?
C12 C11 H11B 109.4 . . ?
H11A C11 H11B 108.0 . . ?
O3 C10 H10A 109.4 . . ?
O3 C10 H10B 109.4 . . ?
O3 C10 C9 111.36(11) . . ?
H10A C10 H10B 108.0 . . ?
C9 C10 H10A 109.4 . . ?
C9 C10 H10B 109.4 . . ?
N3 C9 C10 109.64(10) . . ?
N3 C9 H9A 109.7 . . ?
N3 C9 H9B 109.7 . . ?
C10 C9 H9A 109.7 . . ?
C10 C9 H9B 109.7 . . ?
H9A C9 H9B 108.2 . . ?

loop_
_geom_bond_atom_site_label_1
_geom_bond_atom_site_label_2
_geom_bond_distance
_geom_bond_site_symmetry_2
_geom_bond_publ_flag
Cl1 C16 1.7404(12) . ?
O2 N1 1.2385(13) . ?
O1 N1 1.2392(12) . ?
O3 C11 1.4228(16) . ?
O3 C10 1.4266(16) . ?
N4 C16 1.3242(15) . ?
N4 C17 1.3418(14) . ?
N1 C2 1.4441(14) . ?
N2 H2 0.858(9) . ?
N2 C1 1.3518(14) . ?
N2 C7 1.4535(15) . ?
N3 C8 1.4574(15) . ?
N3 C12 1.4646(15) . ?
N3 C9 1.4664(14) . ?
C4 C3 1.3835(15) . ?
C4 C5 1.4100(16) . ?
C4 C13 1.4819(14) . ?
C3 H3 0.9300 . ?
C3 C2 1.4011(15) . ?
C2 C1 1.4211(15) . ?
C1 C6 1.4226(15) . ?
C6 H6 0.9300 . ?
C6 C5 1.3709(15) . ?
C5 H5 0.9300 . ?
C13 C14 1.4033(15) . ?
C13 C17 1.3946(16) . ?
C14 H14 0.9300 . ?
C14 C15 1.3834(16) . ?
C15 H15 0.9300 . ?
C15 C16 1.3844(17) . ?
C17 H17 0.9300 . ?
C7 H7A 0.9700 . ?
C7 H7B 0.9700 . ?
C7 C8 1.5217(16) . ?
C8 H8A 0.9700 . ?
C8 H8B 0.9700 . ?
C12 H12A 0.9700 . ?
C12 H12B 0.9700 . ?
C12 C11 1.5102(17) . ?
C11 H11A 0.9700 . ?
C11 H11B 0.9700 . ?
C10 H10A 0.9700 . ?
C10 H10B 0.9700 . ?
C10 C9 1.5141(18) . ?
C9 H9A 0.9700 . ?
C9 H9B 0.9700 . ?

loop_
_geom_hbond_atom_site_label_D
_geom_hbond_atom_site_label_H
_geom_hbond_atom_site_label_A
_geom_hbond_distance_DH
_geom_hbond_distance_HA
_geom_hbond_distance_DA
_geom_hbond_angle_DHA
_geom_hbond_site_symmetry_A
_geom_hbond_publ_flag
N2 H2 O1 0.858(9) 2.016(13) 2.6330(13) 128.0(12) . yes

loop_
_geom_torsion_atom_site_label_1
_geom_torsion_atom_site_label_2
_geom_torsion_atom_site_label_3
_geom_torsion_atom_site_label_4
_geom_torsion
_geom_torsion_site_symmetry_1
_geom_torsion_site_symmetry_2
_geom_torsion_site_symmetry_3
_geom_torsion_site_symmetry_4
_geom_torsion_publ_flag
O2 N1 C2 C3 -2.95(15) . . . . ?
O2 N1 C2 C1 175.38(10) . . . . ?
O1 N1 C2 C3 177.04(10) . . . . ?
O1 N1 C2 C1 -4.63(16) . . . . ?
O3 C10 C9 N3 58.68(14) . . . . ?
N1 C2 C1 N2 -1.14(17) . . . . ?
N1 C2 C1 C6 -179.81(10) . . . . ?
N2 C1 C6 C5 -178.07(10) . . . . ?
N2 C7 C8 N3 54.87(13) . . . . ?
N3 C12 C11 O3 -59.19(13) . . . . ?
C4 C3 C2 N1 179.13(10) . . . . ?
C4 C3 C2 C1 0.82(17) . . . . ?
C4 C13 C14 C15 -178.12(11) . . . . ?
C4 C13 C17 N4 177.77(10) . . . . ?
C3 C4 C5 C6 -1.82(16) . . . . ?
C3 C4 C13 C14 154.43(11) . . . . ?
C3 C4 C13 C17 -24.18(16) . . . . ?
C3 C2 C1 N2 177.09(10) . . . . ?
C3 C2 C1 C6 -1.58(16) . . . . ?
C2 C1 C6 C5 0.67(16) . . . . ?
C1 N2 C7 C8 176.98(10) . . . . ?
C1 C6 C5 C4 1.04(17) . . . . ?
C5 C4 C3 C2 0.89(16) . . . . ?
C5 C4 C13 C14 -23.58(16) . . . . ?
C5 C4 C13 C17 157.80(11) . . . . ?
C13 C4 C3 C2 -177.20(10) . . . . ?
C13 C4 C5 C6 176.29(10) . . . . ?
C13 C14 C15 C16 0.13(18) . . . . ?
C14 C13 C17 N4 -0.91(17) . . . . ?
C14 C15 C16 Cl1 -179.67(9) . . . . ?
C14 C15 C16 N4 -0.61(19) . . . . ?
C16 N4 C17 C13 0.49(17) . . . . ?
C17 N4 C16 Cl1 179.40(8) . . . . ?
C17 N4 C16 C15 0.31(18) . . . . ?
C17 C13 C14 C15 0.57(17) . . . . ?
C7 N2 C1 C2 176.84(11) . . . . ?
C7 N2 C1 C6 -4.55(16) . . . . ?
C8 N3 C12 C11 -178.33(10) . . . . ?
C8 N3 C9 C10 178.76(10) . . . . ?
C12 N3 C8 C7 72.82(12) . . . . ?
C12 N3 C9 C10 -57.79(13) . . . . ?
C11 O3 C10 C9 -58.34(14) . . . . ?
C10 O3 C11 C12 58.45(14) . . . . ?
C9 N3 C8 C7 -165.38(10) . . . . ?
C9 N3 C12 C11 58.15(13) . . . . ?
